data_7014004
loop_
_publ_author_name
'Kwon, Heon Yong'
'Lee, Su Yeon'
'Lee, Bun Yeoul'
'Shin, Dong Mok'
'Chung, Young Keun'

_publ_section_title
;
 Synthesis, characterization and ethylene reactivity of
 2-diphenylphosphanylbenzamido nickel complexes.
;
_journal_issue 6
_journal_name_full 'Dalton transactions (Cambridge, England : 2003)'
_journal_page_first 921
_journal_page_last 928
_journal_paper_doi 10.1039/b317033k
_journal_year 2004
_chemical_formula_sum 'C47 H28 B F15 N Ni O P'
_chemical_formula_weight 1008.19
_chemical_name_systematic
;
?
;
_space_group_IT_number 14
_symmetry_cell_setting monoclinic
_symmetry_space_group_name_Hall '-P 2yn'
_symmetry_space_group_name_H-M 'P 1 21/n 1'
_atom_sites_solution_hydrogens geom
_atom_sites_solution_primary direct
_atom_sites_solution_secondary difmap
_audit_creation_method SHELXL-97
_cell_angle_alpha 90.00
_cell_angle_beta 89.4179(16)
_cell_angle_gamma 90.00
_cell_formula_units_Z 4
_cell_length_a 12.5838(4)
_cell_length_b 15.4674(5)
_cell_length_c 22.3179(8)
_cell_measurement_reflns_used 11706
_cell_measurement_temperature 293(2)
_cell_measurement_theta_max 26.373
_cell_measurement_theta_min 0.998
_cell_volume 4343.7(3)
_computing_cell_refinement 'HKL Scalepack (Otwinowski & Minor 1997)'
_computing_data_collection 'Collect (Nonius BV, 1997-2000)'
_computing_data_reduction 'HKL Denzo and Scalepack (Otwinowski & Minor 1997)'
_computing_structure_refinement 'SHELXL-97 (Sheldrick, 1997)'
_computing_structure_solution 'SHELXS-97 (Sheldrick, 1990)'
_diffrn_ambient_temperature 293(2)
_diffrn_detector_area_resol_mean 9
_diffrn_measured_fraction_theta_full 0.986
_diffrn_measured_fraction_theta_max 0.986
_diffrn_measurement_device_type KappaCCD
_diffrn_measurement_method CCD
_diffrn_radiation_monochromator graphite
_diffrn_radiation_source 'fine-focus sealed tube'
_diffrn_radiation_type MoK\a
_diffrn_radiation_wavelength 0.71073
_diffrn_reflns_av_R_equivalents 0.1684
_diffrn_reflns_av_sigmaI/netI 0.1231
_diffrn_reflns_limit_h_max 14
_diffrn_reflns_limit_h_min -15
_diffrn_reflns_limit_k_max 18
_diffrn_reflns_limit_k_min -19
_diffrn_reflns_limit_l_max 24
_diffrn_reflns_limit_l_min -27
_diffrn_reflns_number 22317
_diffrn_reflns_theta_full 26.12
_diffrn_reflns_theta_max 26.12
_diffrn_reflns_theta_min 1.83
_exptl_absorpt_coefficient_mu 0.587
_exptl_absorpt_correction_type none
_exptl_crystal_colour black
_exptl_crystal_density_diffrn 1.542
_exptl_crystal_density_method 'not measured'
_exptl_crystal_description block
_exptl_crystal_F_000 2032
_exptl_crystal_size_max 0.40
_exptl_crystal_size_mid 0.20
_exptl_crystal_size_min 0.20
_refine_diff_density_max 1.095
_refine_diff_density_min -0.551
_refine_diff_density_rms 0.087
_refine_ls_extinction_coef 0.0033(9)
_refine_ls_extinction_expression Fc^*^=kFc[1+0.001xFc^2^\l^3^/sin(2\q)]^-1/4^
_refine_ls_extinction_method SHELXL
_refine_ls_goodness_of_fit_ref 1.047
_refine_ls_hydrogen_treatment mixed
_refine_ls_matrix_type full
_refine_ls_number_parameters 607
_refine_ls_number_reflns 8540
_refine_ls_number_restraints 0
_refine_ls_restrained_S_all 1.047
_refine_ls_R_factor_all 0.1426
_refine_ls_R_factor_gt 0.0957
_refine_ls_shift/su_max 0.000
_refine_ls_shift/su_mean 0.000
_refine_ls_structure_factor_coef Fsqd
_refine_ls_weighting_details 'calc w=1/[\s^2^(Fo^2^)+(0.0904P)^2^+10.6411P] where P=(Fo^2^+2Fc^2^)/3'
_refine_ls_weighting_scheme calc
_refine_ls_wR_factor_gt 0.2362
_refine_ls_wR_factor_ref 0.2672
_reflns_number_gt 5404
_reflns_number_total 8540
_reflns_threshold_expression >2sigma(I)
_cod_data_source_file b317033k.txt
_cod_data_source_block 13
_cod_original_sg_symbol_H-M P21/n
_cod_database_code 7014004

loop_
_symmetry_equiv_pos_as_xyz
'x, y, z'
'-x+1/2, y+1/2, -z+1/2'
'-x, -y, -z'
'x-1/2, -y-1/2, z-1/2'

loop_
_atom_site_label
_atom_site_type_symbol
_atom_site_fract_x
_atom_site_fract_y
_atom_site_fract_z
_atom_site_U_iso_or_equiv
_atom_site_adp_type
_atom_site_occupancy
_atom_site_symmetry_multiplicity
_atom_site_calc_flag
_atom_site_refinement_flags
_atom_site_disorder_assembly
_atom_site_disorder_group
Ni1 Ni 0.80778(6) 0.65343(7) 0.11804(4) 0.0635(3) Uani 1 1 d . . .
P1 P 0.94678(12) 0.70864(10) 0.08222(7) 0.0489(4) Uani 1 1 d . . .
N1 N 0.8545(4) 0.6727(4) 0.1999(2) 0.0593(14) Uani 1 1 d . . .
O1 O 0.9607(3) 0.6582(3) 0.27826(16) 0.0538(10) Uani 1 1 d . . .
B1 B 1.0493(5) 0.6699(4) 0.3233(3) 0.0423(13) Uani 1 1 d . . .
F1 F 1.0657(4) 0.8263(3) 0.25497(17) 0.0753(11) Uani 1 1 d . . .
F2 F 1.2434(5) 0.8986(3) 0.2094(2) 0.1146(19) Uani 1 1 d . . .
F3 F 1.4326(5) 0.8189(5) 0.2202(3) 0.133(2) Uani 1 1 d . . .
F4 F 1.4433(3) 0.6629(4) 0.2757(2) 0.1081(18) Uani 1 1 d . . .
F5 F 1.2706(3) 0.5889(3) 0.31860(19) 0.0767(11) Uani 1 1 d . . .
F6 F 0.8466(3) 0.6535(3) 0.38484(17) 0.0736(11) Uani 1 1 d . . .
F7 F 0.7591(4) 0.7589(4) 0.4652(2) 0.1018(17) Uani 1 1 d . . .
F8 F 0.8602(4) 0.9033(3) 0.50112(19) 0.0975(16) Uani 1 1 d . . .
F9 F 1.0565(4) 0.9399(3) 0.45565(18) 0.0810(12) Uani 1 1 d . . .
F10 F 1.1469(3) 0.8381(3) 0.37690(17) 0.0701(10) Uani 1 1 d . . .
F11 F 0.9355(4) 0.4948(3) 0.31045(19) 0.0829(13) Uani 1 1 d . . .
F12 F 0.9472(7) 0.3667(3) 0.3885(3) 0.134(3) Uani 1 1 d . . .
F13 F 1.0762(8) 0.3745(4) 0.4829(3) 0.168(3) Uani 1 1 d . . .
F14 F 1.1944(7) 0.5206(5) 0.5021(2) 0.147(3) Uani 1 1 d . . .
F15 F 1.1835(4) 0.6520(3) 0.42582(18) 0.0827(13) Uani 1 1 d . . .
C1 C 1.0502(4) 0.6479(4) 0.1218(2) 0.0452(12) Uani 1 1 d . . .
C2 C 1.0338(4) 0.6194(4) 0.1809(2) 0.0420(12) Uani 1 1 d . . .
C3 C 1.1064(5) 0.5592(4) 0.2043(2) 0.0482(13) Uani 1 1 d . . .
H3 H 1.0958 0.5383 0.2429 0.058 Uiso 1 1 calc R . .
C4 C 1.1923(5) 0.5306(4) 0.1715(3) 0.0578(15) Uani 1 1 d . . .
H4 H 1.2379 0.4898 0.1878 0.069 Uiso 1 1 calc R . .
C5 C 1.2110(5) 0.5617(5) 0.1153(3) 0.0682(18) Uani 1 1 d . . .
H5 H 1.2703 0.5433 0.0935 0.082 Uiso 1 1 calc R . .
C6 C 1.1407(5) 0.6213(5) 0.0905(3) 0.0582(16) Uani 1 1 d . . .
H6 H 1.1545 0.6435 0.0525 0.070 Uiso 1 1 calc R . .
C7 C 0.9782(5) 0.6957(4) 0.0025(3) 0.0559(15) Uani 1 1 d . . .
C8 C 0.9785(7) 0.6135(5) -0.0221(3) 0.0690(19) Uani 1 1 d . . .
H8 H 0.9647 0.5661 0.0024 0.083 Uiso 1 1 calc R . .
C9 C 0.9988(7) 0.6008(6) -0.0823(3) 0.083(2) Uani 1 1 d . . .
H9 H 0.9996 0.5450 -0.0979 0.100 Uiso 1 1 calc R . .
C10 C 1.0174(9) 0.6682(7) -0.1187(3) 0.100(3) Uani 1 1 d . . .
H10 H 1.0299 0.6595 -0.1594 0.121 Uiso 1 1 calc R . .
C11 C 1.0177(11) 0.7504(7) -0.0951(4) 0.124(4) Uani 1 1 d . . .
H11 H 1.0302 0.7975 -0.1201 0.149 Uiso 1 1 calc R . .
C12 C 0.9997(8) 0.7636(5) -0.0348(3) 0.089(3) Uani 1 1 d . . .
H12 H 1.0023 0.8194 -0.0193 0.107 Uiso 1 1 calc R . .
C13 C 0.9675(7) 0.8229(5) 0.0952(3) 0.076(2) Uani 1 1 d . . .
C14 C 1.0656(10) 0.8582(6) 0.1054(5) 0.117(4) Uani 1 1 d . . .
H14 H 1.1252 0.8229 0.1080 0.140 Uiso 1 1 calc R . .
C15 C 1.0750(15) 0.9455(8) 0.1118(7) 0.173(7) Uani 1 1 d . . .
H15 H 1.1421 0.9679 0.1194 0.208 Uiso 1 1 calc R . .
C16 C 0.9967(19) 0.9990(8) 0.1079(8) 0.212(11) Uani 1 1 d . . .
H16 H 1.0076 1.0582 0.1117 0.255 Uiso 1 1 calc R . .
C17 C 0.8973(19) 0.9666(8) 0.0979(8) 0.210(10) Uani 1 1 d . . .
H17 H 0.8393 1.0037 0.0957 0.252 Uiso 1 1 calc R . .
C18 C 0.8834(13) 0.8783(7) 0.0912(6) 0.147(6) Uani 1 1 d . . .
H18 H 0.8159 0.8564 0.0838 0.176 Uiso 1 1 calc R . .
C19 C 0.9468(4) 0.6519(4) 0.2208(2) 0.0445(12) Uani 1 1 d . . .
C20 C 0.6970(9) 0.5258(9) 0.1160(5) 0.118(4) Uani 1 1 d . . .
H20 H 0.7621 0.4996 0.1081 0.141 Uiso 1 1 calc R . .
C21 C 0.6673(7) 0.5981(7) 0.0845(4) 0.088(3) Uani 1 1 d . . .
C22 C 0.5696(8) 0.6360(10) 0.1010(5) 0.124(4) Uani 1 1 d . . .
H22 H 0.5486 0.6864 0.0817 0.149 Uiso 1 1 calc R . .
C23 C 0.5044(12) 0.6016(15) 0.1443(9) 0.161(9) Uani 1 1 d . . .
H23 H 0.4403 0.6283 0.1540 0.194 Uiso 1 1 calc R . .
C24 C 0.5327(15) 0.5317(17) 0.1715(9) 0.170(10) Uani 1 1 d . . .
H24 H 0.4848 0.5091 0.1994 0.204 Uiso 1 1 calc R . .
C25 C 0.6232(17) 0.4891(10) 0.1638(6) 0.155(6) Uani 1 1 d . . .
H25 H 0.6401 0.4402 0.1860 0.186 Uiso 1 1 calc R . .
C26 C 0.7397(7) 0.6319(8) 0.0417(3) 0.101(3) Uani 1 1 d . . .
H26A H 0.7160 0.6828 0.0202 0.151 Uiso 1 1 calc R . .
H26B H 0.7743 0.5899 0.0159 0.151 Uiso 1 1 calc R . .
C27 C 0.7776(6) 0.7169(7) 0.2424(3) 0.091(3) Uani 1 1 d . . .
H27 H 0.8192 0.7441 0.2741 0.136 Uiso 1 1 calc R . .
C28 C 0.7102(7) 0.6421(10) 0.2719(4) 0.135(5) Uani 1 1 d . . .
H28A H 0.6648 0.6168 0.2423 0.203 Uiso 1 1 calc R . .
H28B H 0.6675 0.6653 0.3040 0.203 Uiso 1 1 calc R . .
H28C H 0.7570 0.5987 0.2873 0.203 Uiso 1 1 calc R . .
C29 C 0.7184(10) 0.7868(11) 0.2105(6) 0.165(7) Uani 1 1 d . . .
H29A H 0.7652 0.8348 0.2030 0.248 Uiso 1 1 calc R . .
H29B H 0.6595 0.8056 0.2349 0.248 Uiso 1 1 calc R . .
H29C H 0.6926 0.7650 0.1731 0.248 Uiso 1 1 calc R . .
C30 C 1.1582(4) 0.7054(4) 0.2916(2) 0.0470(12) Uani 1 1 d . . .
C31 C 1.1578(5) 0.7828(4) 0.2606(3) 0.0555(15) Uani 1 1 d . . .
C32 C 1.2496(7) 0.8212(5) 0.2366(3) 0.074(2) Uani 1 1 d . . .
C33 C 1.3440(6) 0.7797(7) 0.2428(3) 0.080(2) Uani 1 1 d . . .
C34 C 1.3481(5) 0.7023(6) 0.2704(3) 0.0697(19) Uani 1 1 d . . .
C35 C 1.2580(5) 0.6665(4) 0.2936(3) 0.0547(14) Uani 1 1 d . . .
C36 C 1.0615(5) 0.5808(4) 0.3635(2) 0.0521(14) Uani 1 1 d . . .
C37 C 1.0035(6) 0.5050(5) 0.3569(3) 0.0668(18) Uani 1 1 d . . .
C38 C 1.0085(10) 0.4367(6) 0.3966(4) 0.100(3) Uani 1 1 d . . .
C39 C 1.0728(10) 0.4400(6) 0.4443(4) 0.103(3) Uani 1 1 d . . .
C40 C 1.1319(9) 0.5145(7) 0.4536(4) 0.093(3) Uani 1 1 d . . .
C41 C 1.1248(7) 0.5815(5) 0.4139(3) 0.0692(19) Uani 1 1 d . . .
C42 C 1.0004(4) 0.7413(4) 0.3730(2) 0.0464(13) Uani 1 1 d . . .
C43 C 0.9008(5) 0.7247(4) 0.3990(2) 0.0538(15) Uani 1 1 d . . .
C44 C 0.8555(5) 0.7784(6) 0.4415(3) 0.0669(19) Uani 1 1 d . . .
C45 C 0.9068(6) 0.8503(5) 0.4606(3) 0.0675(19) Uani 1 1 d . . .
C46 C 1.0053(6) 0.8689(5) 0.4376(3) 0.0622(17) Uani 1 1 d . . .
C47 C 1.0494(5) 0.8143(4) 0.3958(3) 0.0554(15) Uani 1 1 d . . .

loop_
_atom_site_aniso_label
_atom_site_aniso_U_11
_atom_site_aniso_U_22
_atom_site_aniso_U_33
_atom_site_aniso_U_23
_atom_site_aniso_U_13
_atom_site_aniso_U_12
Ni1 0.0407(4) 0.0932(7) 0.0569(5) -0.0105(4) -0.0086(3) -0.0068(4)
P1 0.0458(8) 0.0467(8) 0.0545(8) -0.0010(6) -0.0113(6) -0.0012(7)
N1 0.039(3) 0.089(4) 0.050(3) -0.012(2) -0.0056(19) 0.010(3)
O1 0.0357(19) 0.080(3) 0.046(2) -0.0042(19) -0.0005(15) 0.003(2)
B1 0.033(3) 0.048(3) 0.046(3) 0.000(3) -0.003(2) 0.001(3)
F1 0.089(3) 0.059(2) 0.078(3) 0.0115(18) 0.000(2) 0.018(2)
F2 0.156(5) 0.081(3) 0.106(4) 0.026(3) -0.006(3) -0.055(4)
F3 0.090(4) 0.177(6) 0.133(4) 0.000(4) 0.026(3) -0.078(4)
F4 0.041(2) 0.165(5) 0.118(4) -0.029(3) 0.005(2) 0.010(3)
F5 0.055(2) 0.064(2) 0.111(3) 0.001(2) -0.006(2) 0.023(2)
F6 0.054(2) 0.094(3) 0.073(2) -0.015(2) 0.0149(17) -0.017(2)
F7 0.065(3) 0.145(5) 0.095(3) -0.024(3) 0.033(2) 0.003(3)
F8 0.109(4) 0.108(4) 0.075(3) -0.032(2) 0.019(2) 0.032(3)
F9 0.104(3) 0.064(2) 0.075(2) -0.020(2) -0.009(2) 0.005(2)
F10 0.064(2) 0.069(2) 0.077(2) -0.0156(19) 0.0052(18) -0.009(2)
F11 0.088(3) 0.072(3) 0.088(3) -0.015(2) 0.006(2) -0.031(2)
F12 0.192(7) 0.069(3) 0.140(5) 0.002(3) 0.053(4) -0.051(4)
F13 0.285(11) 0.101(4) 0.116(4) 0.061(4) 0.024(5) 0.024(6)
F14 0.209(7) 0.143(5) 0.090(4) 0.028(3) -0.060(4) 0.034(5)
F15 0.087(3) 0.084(3) 0.077(3) -0.001(2) -0.033(2) 0.002(3)
C1 0.034(3) 0.047(3) 0.055(3) -0.001(2) 0.000(2) 0.003(2)
C2 0.034(3) 0.042(3) 0.050(3) -0.006(2) -0.004(2) -0.002(2)
C3 0.049(3) 0.048(3) 0.048(3) 0.001(2) 0.002(2) 0.001(3)
C4 0.047(3) 0.068(4) 0.058(3) 0.004(3) 0.003(3) 0.019(3)
C5 0.053(4) 0.084(5) 0.067(4) 0.004(3) 0.013(3) 0.015(4)
C6 0.050(3) 0.073(4) 0.052(3) 0.015(3) 0.007(2) 0.002(3)
C7 0.058(4) 0.059(4) 0.051(3) 0.003(3) -0.010(3) -0.005(3)
C8 0.091(5) 0.052(4) 0.064(4) 0.006(3) 0.004(3) -0.002(4)
C9 0.104(6) 0.083(5) 0.063(4) -0.004(4) -0.003(4) -0.011(5)
C10 0.132(8) 0.123(8) 0.046(4) 0.010(5) -0.002(4) -0.008(7)
C11 0.207(14) 0.089(7) 0.076(6) 0.028(5) -0.005(7) -0.001(8)
C12 0.142(8) 0.063(5) 0.063(4) 0.019(4) -0.013(4) -0.003(5)
C13 0.105(6) 0.051(4) 0.073(4) -0.003(3) -0.040(4) 0.007(4)
C14 0.144(10) 0.073(6) 0.135(8) 0.018(5) -0.065(7) -0.047(6)
C15 0.239(18) 0.065(7) 0.219(14) 0.023(8) -0.131(13) -0.063(10)
C16 0.35(3) 0.051(6) 0.240(17) -0.006(8) -0.187(19) -0.012(12)
C17 0.32(3) 0.058(7) 0.260(18) -0.039(9) -0.154(18) 0.056(11)
C18 0.179(14) 0.085(7) 0.178(11) -0.031(7) -0.087(10) 0.049(8)
C19 0.032(3) 0.051(3) 0.051(3) -0.005(2) -0.001(2) 0.000(2)
C20 0.096(7) 0.135(10) 0.121(8) -0.062(8) 0.012(6) -0.048(8)
C21 0.065(5) 0.107(7) 0.091(6) -0.033(5) -0.010(4) -0.023(5)
C22 0.065(6) 0.193(13) 0.115(8) -0.062(8) -0.018(5) -0.018(7)
C23 0.057(6) 0.23(2) 0.194(18) -0.121(16) 0.006(9) -0.018(11)
C24 0.113(15) 0.24(3) 0.152(15) -0.112(17) 0.039(11) -0.083(16)
C25 0.208(18) 0.121(11) 0.137(11) -0.029(8) -0.018(11) -0.083(12)
C26 0.065(5) 0.166(10) 0.070(5) -0.019(5) -0.019(4) -0.031(6)
C27 0.048(4) 0.153(9) 0.072(4) -0.026(5) -0.009(3) 0.030(5)
C28 0.049(4) 0.251(15) 0.105(7) -0.073(8) 0.019(4) -0.050(7)
C29 0.122(10) 0.227(16) 0.147(10) -0.062(10) -0.038(7) 0.113(11)
C30 0.042(3) 0.046(3) 0.052(3) -0.003(2) 0.000(2) 0.003(3)
C31 0.065(4) 0.043(3) 0.058(3) 0.001(3) 0.006(3) -0.001(3)
C32 0.103(6) 0.061(4) 0.058(4) 0.000(3) 0.004(4) -0.022(4)
C33 0.058(4) 0.110(7) 0.071(5) -0.014(4) 0.012(3) -0.030(5)
C34 0.045(4) 0.090(6) 0.074(4) -0.019(4) 0.005(3) -0.003(4)
C35 0.041(3) 0.059(4) 0.064(4) -0.010(3) -0.001(2) 0.000(3)
C36 0.059(4) 0.047(3) 0.050(3) 0.002(2) 0.002(3) 0.003(3)
C37 0.082(5) 0.057(4) 0.061(4) -0.002(3) 0.012(3) 0.001(4)
C38 0.157(10) 0.065(5) 0.078(6) 0.008(4) 0.035(6) -0.018(6)
C39 0.168(10) 0.075(6) 0.067(5) 0.028(4) 0.012(6) 0.022(7)
C40 0.124(8) 0.091(6) 0.065(5) 0.016(4) -0.012(4) 0.024(6)
C41 0.090(5) 0.064(4) 0.054(4) 0.006(3) -0.004(3) 0.011(4)
C42 0.042(3) 0.054(3) 0.043(3) 0.002(2) -0.004(2) 0.005(3)
C43 0.041(3) 0.070(4) 0.051(3) -0.006(3) 0.003(2) 0.002(3)
C44 0.049(4) 0.098(6) 0.054(4) 0.004(4) 0.011(3) 0.020(4)
C45 0.075(5) 0.079(5) 0.048(3) -0.015(3) 0.002(3) 0.029(4)
C46 0.070(4) 0.067(4) 0.050(3) -0.009(3) -0.005(3) 0.013(4)
C47 0.054(3) 0.063(4) 0.049(3) 0.001(3) -0.002(2) 0.011(3)

loop_
_atom_type_symbol
_atom_type_description
_atom_type_scat_dispersion_real
_atom_type_scat_dispersion_imag
_atom_type_scat_source
C C 0.0033 0.0016 'International Tables Vol C Tables 4.2.6.8 and 6.1.1.4'
H H 0.0000 0.0000 'International Tables Vol C Tables 4.2.6.8 and 6.1.1.4'
B B 0.0013 0.0007 'International Tables Vol C Tables 4.2.6.8 and 6.1.1.4'
F F 0.0171 0.0103 'International Tables Vol C Tables 4.2.6.8 and 6.1.1.4'
N N 0.0061 0.0033 'International Tables Vol C Tables 4.2.6.8 and 6.1.1.4'
Ni Ni 0.3393 1.1124 'International Tables Vol C Tables 4.2.6.8 and 6.1.1.4'
O O 0.0106 0.0060 'International Tables Vol C Tables 4.2.6.8 and 6.1.1.4'
P P 0.1023 0.0942 'International Tables Vol C Tables 4.2.6.8 and 6.1.1.4'

loop_
_geom_angle_atom_site_label_1
_geom_angle_atom_site_label_2
_geom_angle_atom_site_label_3
_geom_angle
_geom_angle_site_symmetry_1
_geom_angle_site_symmetry_3
_geom_angle_publ_flag
C26 Ni1 N1 171.3(3) . . ?
C26 Ni1 P1 96.3(3) . . ?
N1 Ni1 P1 92.10(17) . . ?
C26 Ni1 C21 40.6(4) . . ?
N1 Ni1 C21 131.1(3) . . ?
P1 Ni1 C21 136.8(3) . . ?
C26 Ni1 C20 65.4(4) . . ?
N1 Ni1 C20 108.8(3) . . ?
P1 Ni1 C20 143.5(3) . . ?
C21 Ni1 C20 34.5(4) . . ?
C13 P1 C7 103.5(3) . . ?
C13 P1 C1 108.5(3) . . ?
C7 P1 C1 105.3(3) . . ?
C13 P1 Ni1 117.2(3) . . ?
C7 P1 Ni1 119.8(2) . . ?
C1 P1 Ni1 101.56(18) . . ?
C19 N1 C27 117.2(5) . . ?
C19 N1 Ni1 125.4(4) . . ?
C27 N1 Ni1 117.4(4) . . ?
C19 O1 B1 140.3(4) . . ?
O1 B1 C30 111.8(4) . . ?
O1 B1 C36 109.4(5) . . ?
C30 B1 C36 115.8(5) . . ?
O1 B1 C42 104.4(4) . . ?
C30 B1 C42 111.5(5) . . ?
C36 B1 C42 103.0(4) . . ?
C6 C1 C2 119.3(5) . . ?
C6 C1 P1 119.3(4) . . ?
C2 C1 P1 120.9(4) . . ?
C1 C2 C3 117.8(5) . . ?
C1 C2 C19 123.7(5) . . ?
C3 C2 C19 118.4(5) . . ?
C4 C3 C2 121.7(5) . . ?
C5 C4 C3 120.3(6) . . ?
C4 C5 C6 119.5(6) . . ?
C1 C6 C5 121.1(5) . . ?
C12 C7 C8 117.7(6) . . ?
C12 C7 P1 123.2(6) . . ?
C8 C7 P1 119.1(5) . . ?
C9 C8 C7 121.1(7) . . ?
C10 C9 C8 120.5(8) . . ?
C9 C10 C11 119.3(8) . . ?
C10 C11 C12 120.6(8) . . ?
C7 C12 C11 120.7(8) . . ?
C18 C13 C14 117.4(9) . . ?
C18 C13 P1 119.3(8) . . ?
C14 C13 P1 123.2(7) . . ?
C15 C14 C13 119.4(13) . . ?
C16 C15 C14 124.2(15) . . ?
C15 C16 C17 118.4(12) . . ?
C16 C17 C18 119.8(16) . . ?
C13 C18 C17 120.8(15) . . ?
N1 C19 O1 117.8(5) . . ?
N1 C19 C2 121.5(5) . . ?
O1 C19 C2 120.6(4) . . ?
C21 C20 C25 119.8(13) . . ?
C21 C20 Ni1 60.4(5) . . ?
C25 C20 Ni1 129.9(7) . . ?
C20 C21 C22 116.5(11) . . ?
C20 C21 C26 118.0(10) . . ?
C22 C21 C26 125.3(12) . . ?
C20 C21 Ni1 85.1(6) . . ?
C22 C21 Ni1 118.1(7) . . ?
C26 C21 Ni1 63.4(4) . . ?
C23 C22 C21 122.6(15) . . ?
C24 C23 C22 119.4(18) . . ?
C23 C24 C25 127(2) . . ?
C24 C25 C20 115.1(18) . . ?
C21 C26 Ni1 76.0(5) . . ?
C29 C27 N1 110.3(7) . . ?
C29 C27 C28 117.5(9) . . ?
N1 C27 C28 105.6(8) . . ?
C31 C30 C35 113.5(6) . . ?
C31 C30 B1 120.1(5) . . ?
C35 C30 B1 126.4(5) . . ?
F1 C31 C30 119.1(6) . . ?
F1 C31 C32 117.4(6) . . ?
C30 C31 C32 123.5(7) . . ?
F2 C32 C33 121.4(8) . . ?
F2 C32 C31 119.9(8) . . ?
C33 C32 C31 118.6(7) . . ?
C34 C33 C32 120.3(7) . . ?
C34 C33 F3 122.0(9) . . ?
C32 C33 F3 117.7(9) . . ?
C33 C34 F4 118.6(7) . . ?
C33 C34 C35 120.0(7) . . ?
F4 C34 C35 121.3(8) . . ?
F5 C35 C34 115.1(6) . . ?
F5 C35 C30 120.9(6) . . ?
C34 C35 C30 124.0(7) . . ?
C41 C36 C37 113.6(6) . . ?
C41 C36 B1 119.4(6) . . ?
C37 C36 B1 126.5(5) . . ?
F11 C37 C38 115.7(8) . . ?
F11 C37 C36 120.8(6) . . ?
C38 C37 C36 123.4(8) . . ?
F12 C38 C39 119.2(8) . . ?
F12 C38 C37 120.1(10) . . ?
C39 C38 C37 120.7(9) . . ?
F13 C39 C38 120.5(11) . . ?
F13 C39 C40 120.9(10) . . ?
C38 C39 C40 118.6(7) . . ?
F14 C40 C41 120.7(10) . . ?
F14 C40 C39 119.8(8) . . ?
C41 C40 C39 119.6(8) . . ?
F15 C41 C40 116.5(7) . . ?
F15 C41 C36 119.3(6) . . ?
C40 C41 C36 124.2(8) . . ?
C47 C42 C43 113.4(5) . . ?
C47 C42 B1 128.1(5) . . ?
C43 C42 B1 118.3(5) . . ?
F6 C43 C44 116.9(6) . . ?
F6 C43 C42 120.7(5) . . ?
C44 C43 C42 122.4(6) . . ?
F7 C44 C45 119.2(6) . . ?
F7 C44 C43 119.8(7) . . ?
C45 C44 C43 121.0(6) . . ?
F8 C45 C44 120.3(7) . . ?
F8 C45 C46 120.6(7) . . ?
C44 C45 C46 119.1(6) . . ?
F9 C46 C45 119.8(6) . . ?
F9 C46 C47 121.1(6) . . ?
C45 C46 C47 119.1(7) . . ?
F10 C47 C46 114.0(6) . . ?
F10 C47 C42 121.1(5) . . ?
C46 C47 C42 124.9(6) . . ?

loop_
_geom_bond_atom_site_label_1
_geom_bond_atom_site_label_2
_geom_bond_distance
_geom_bond_site_symmetry_2
_geom_bond_publ_flag
Ni1 C26 1.944(7) . ?
Ni1 N1 1.948(5) . ?
Ni1 P1 2.0975(18) . ?
Ni1 C21 2.109(8) . ?
Ni1 C20 2.417(11) . ?
P1 C13 1.810(7) . ?
P1 C7 1.829(6) . ?
P1 C1 1.838(6) . ?
N1 C19 1.297(7) . ?
N1 C27 1.511(9) . ?
O1 C19 1.299(6) . ?
O1 B1 1.520(7) . ?
B1 C30 1.631(8) . ?
B1 C36 1.652(9) . ?
B1 C42 1.678(8) . ?
F1 C31 1.347(8) . ?
F2 C32 1.345(9) . ?
F3 C33 1.362(8) . ?
F4 C34 1.350(9) . ?
F5 C35 1.332(8) . ?
F6 C43 1.335(7) . ?
F7 C44 1.353(8) . ?
F8 C45 1.349(7) . ?
F9 C46 1.337(8) . ?
F10 C47 1.344(7) . ?
F11 C37 1.361(8) . ?
F12 C38 1.342(11) . ?
F13 C39 1.332(9) . ?
F14 C40 1.348(10) . ?
F15 C41 1.345(9) . ?
C1 C6 1.392(8) . ?
C1 C2 1.403(8) . ?
C2 C3 1.408(8) . ?
C2 C19 1.492(7) . ?
C3 C4 1.372(8) . ?
C4 C5 1.363(9) . ?
C5 C6 1.395(9) . ?
C7 C12 1.367(10) . ?
C7 C8 1.385(10) . ?
C8 C9 1.381(10) . ?
C9 C10 1.340(12) . ?
C10 C11 1.376(14) . ?
C11 C12 1.378(12) . ?
C13 C18 1.366(14) . ?
C13 C14 1.371(13) . ?
C14 C15 1.363(15) . ?
C15 C16 1.29(2) . ?
C16 C17 1.37(3) . ?
C17 C18 1.386(17) . ?
C20 C21 1.374(16) . ?
C20 C25 1.517(19) . ?
C21 C22 1.407(14) . ?
C21 C26 1.414(13) . ?
C22 C23 1.37(2) . ?
C23 C24 1.29(3) . ?
C24 C25 1.33(2) . ?
C27 C29 1.498(15) . ?
C27 C28 1.574(16) . ?
C30 C31 1.382(8) . ?
C30 C35 1.394(8) . ?
C31 C32 1.401(10) . ?
C32 C33 1.359(12) . ?
C33 C34 1.347(12) . ?
C34 C35 1.361(9) . ?
C36 C41 1.385(9) . ?
C36 C37 1.390(9) . ?
C37 C38 1.379(11) . ?
C38 C39 1.345(15) . ?
C39 C40 1.388(14) . ?
C40 C41 1.367(11) . ?
C42 C47 1.384(9) . ?
C42 C43 1.400(8) . ?
C43 C44 1.379(9) . ?
C44 C45 1.357(11) . ?
C45 C46 1.367(11) . ?
C46 C47 1.373(9) . ?
